data_7128907
loop_
_publ_author_name
'Thiele, Maike'
'Octa-Smolin, Frescilia'
'Th\"olke, Simon'
'W\"olper, Christoph'
'Linders, J\"urgen'
'Mayer, Christian'
'Haberhauer, Gebhard'
'Niemeyer, Jochen'

_publ_section_title
;
 A supramolecular double-helix based on complementary
 phosphate-guanidinium pairing.
;
_journal_issue 77
_journal_name_full 'Chemical communications (Cambridge, England)'
_journal_page_first 9842
_journal_page_last 9845
_journal_paper_doi 10.1039/d1cc04644f
_journal_volume 57
_journal_year 2021
_chemical_formula_sum 'C27 H24 I N O2'
_chemical_formula_weight 521.37
_space_group_crystal_system monoclinic
_space_group_IT_number 4
_space_group_name_Hall 'P 2yb'
_space_group_name_H-M_alt 'P 1 21 1'
_atom_sites_solution_hydrogens geom
_atom_sites_solution_primary direct
_atom_sites_solution_secondary difmap
_audit_creation_method SHELXL-2017/1
_audit_update_record
;
2021-04-16 deposited with the CCDC.	2021-08-27 downloaded from the CCDC.
;
_cell_angle_alpha 90
_cell_angle_beta 108.94(2)
_cell_angle_gamma 90
_cell_formula_units_Z 2
_cell_length_a 10.158(5)
_cell_length_b 9.420(4)
_cell_length_c 12.633(5)
_cell_measurement_reflns_used 7665
_cell_measurement_temperature 100(2)
_cell_measurement_theta_max 39.60
_cell_measurement_theta_min 2.25
_cell_volume 1143.4(9)
_computing_cell_refinement 'BRUKER APEX2(v2009.5-1)'
_computing_data_collection 'BRUKER APEX2(v2009.5-1)'
_computing_data_reduction 'BRUKER APEX2(v2009.5-1)'
_computing_molecular_graphics 'ORTEP/PLATON (Spek)'
_computing_publication_material 'BRUKER AXS SHELXTL (c) 2008 / Vers. 2008/4'
_computing_structure_refinement 'SHELXL-2017/1 (Sheldrick, 2017)'
_computing_structure_solution 'BRUKER APEX2(v2009.5-1)'
_diffrn_ambient_temperature 100(2)
_diffrn_detector_area_resol_mean 512
_diffrn_measured_fraction_theta_full 1.000
_diffrn_measured_fraction_theta_max 0.998
_diffrn_measurement_device_type 'Bruker D8 KAPPA II (APEX II detector)'
_diffrn_measurement_method 'Data collection strategy APEX 2/COSMO'
_diffrn_radiation_monochromator 'Triumph Goebel mirror'
_diffrn_radiation_source 'fine-focus sealed tube'
_diffrn_radiation_type MoK\a
_diffrn_radiation_wavelength 0.71073
_diffrn_reflns_av_R_equivalents 0.0541
_diffrn_reflns_av_unetI/netI 0.0358
_diffrn_reflns_Laue_measured_fraction_full 1.000
_diffrn_reflns_Laue_measured_fraction_max 0.998
_diffrn_reflns_limit_h_max 15
_diffrn_reflns_limit_h_min -15
_diffrn_reflns_limit_k_max 13
_diffrn_reflns_limit_k_min -14
_diffrn_reflns_limit_l_max 19
_diffrn_reflns_limit_l_min -19
_diffrn_reflns_number 40148
_diffrn_reflns_point_group_measured_fraction_full 1.000
_diffrn_reflns_point_group_measured_fraction_max 0.999
_diffrn_reflns_theta_full 25.242
_diffrn_reflns_theta_max 33.140
_diffrn_reflns_theta_min 1.704
_exptl_absorpt_coefficient_mu 1.424
_exptl_absorpt_correction_T_max 0.75
_exptl_absorpt_correction_T_min 0.51
_exptl_absorpt_correction_type multi-scan
_exptl_absorpt_process_details
; 
 SADABS
 R.H. Blessing, Acta Cryst. (1995) A51 33-38 
;
_exptl_crystal_colour colourless
_exptl_crystal_density_diffrn 1.514
_exptl_crystal_description block
_exptl_crystal_F_000 524
_exptl_crystal_size_max 0.378
_exptl_crystal_size_mid 0.246
_exptl_crystal_size_min 0.192
_refine_diff_density_max 2.000
_refine_diff_density_min -1.129
_refine_diff_density_rms 0.140
_refine_ls_abs_structure_details
;
 Refined as an inversion twin.
;
_refine_ls_abs_structure_Flack 0.22(3)
_refine_ls_extinction_method none
_refine_ls_goodness_of_fit_ref 1.052
_refine_ls_hydrogen_treatment constr
_refine_ls_matrix_type full
_refine_ls_number_parameters 284
_refine_ls_number_reflns 8111
_refine_ls_number_restraints 1
_refine_ls_restrained_S_all 1.052
_refine_ls_R_factor_all 0.0562
_refine_ls_R_factor_gt 0.0544
_refine_ls_shift/su_max 0.001
_refine_ls_shift/su_mean 0.000
_refine_ls_structure_factor_coef Fsqd
_refine_ls_weighting_details 'w=1/[\s^2^(Fo^2^)+(0.0630P)^2^+2.2600P] where P=(Fo^2^+2Fc^2^)/3'
_refine_ls_weighting_scheme calc
_refine_ls_wR_factor_gt 0.1375
_refine_ls_wR_factor_ref 0.1386
_reflns_Friedel_coverage 0.903
_reflns_Friedel_fraction_full 1.000
_reflns_Friedel_fraction_max 1.000
_reflns_number_gt 7744
_reflns_number_total 8111
_reflns_threshold_expression 'I > 2\s(I)'
_cod_data_source_file d1cc04644f2.cif
_cod_data_source_block mt_230_23_mom
_cod_depositor_comments
;
The following automatic conversions were performed:

data item '_atom_sites_solution_secondary' value 'diffmap' was
changed to 'difmap'.

Automatic conversion script
Id: cif_fix_values 7556 2019-12-06 15:28:31Z antanas 

 Adding full bibliography for 7128905--7128910.cif.
;
_cod_original_cell_volume 1143.4(8)
_cod_original_sg_symbol_H-M 'P 21'
_cod_database_code 7128907
_shelx_shelxl_version_number 2017/1
_shelx_space_group_comment
;
The symmetry employed for this shelxl refinement is uniquely defined
by the following loop, which should always be used as a source of
symmetry information in preference to the above space-group names.
They are only intended as comments.
;
_shelx_estimated_absorpt_t_min 0.615
_shelx_estimated_absorpt_t_max 0.772

loop_
_space_group_symop_operation_xyz
'x, y, z'
'-x, y+1/2, -z'

loop_
_atom_site_label
_atom_site_type_symbol
_atom_site_fract_x
_atom_site_fract_y
_atom_site_fract_z
_atom_site_U_iso_or_equiv
_atom_site_adp_type
_atom_site_occupancy
_atom_site_site_symmetry_order
_atom_site_calc_flag
_atom_site_refinement_flags_posn
_atom_site_refinement_flags_adp
_atom_site_refinement_flags_occupancy
_atom_site_disorder_assembly
_atom_site_disorder_group
I1 I 0.98963(4) 1.00202(6) 0.99109(3) 0.04360(13) Uani 1 1 d . . . . .
O1 O 1.3228(4) 1.0226(5) 0.7335(3) 0.0326(7) Uani 1 1 d . . . . .
O2 O 1.3338(4) 0.9843(4) 0.9143(3) 0.0322(8) Uani 1 1 d . . . . .
N1 N 1.2045(4) 0.8405(4) 0.7795(3) 0.0245(7) Uani 1 1 d . . . . .
C1 C 0.9156(5) 0.6964(5) 0.7162(4) 0.0215(7) Uani 1 1 d . . . . .
C2 C 0.9828(5) 0.7805(5) 0.8077(4) 0.0216(8) Uani 1 1 d . . . . .
C3 C 0.9011(5) 0.8736(5) 0.8494(4) 0.0245(8) Uani 1 1 d . . . . .
C4 C 0.7595(5) 0.8854(5) 0.7994(4) 0.0273(9) Uani 1 1 d . . . . .
H4 H 0.706983 0.945081 0.831263 0.033 Uiso 1 1 calc R U . . .
C5 C 0.6924(5) 0.8091(5) 0.7009(4) 0.0251(8) Uani 1 1 d . . . . .
C6 C 0.5477(5) 0.8298(6) 0.6421(5) 0.0329(11) Uani 1 1 d . . . . .
H6 H 0.494852 0.891110 0.672378 0.039 Uiso 1 1 calc R U . . .
C7 C 0.4850(6) 0.7628(7) 0.5434(6) 0.0376(13) Uani 1 1 d . . . . .
H7 H 0.388767 0.777765 0.504950 0.045 Uiso 1 1 calc R U . . .
C8 C 0.5630(6) 0.6704(6) 0.4977(5) 0.0335(11) Uani 1 1 d . . . . .
H8 H 0.518957 0.625677 0.427658 0.040 Uiso 1 1 calc R U . . .
C9 C 0.7009(5) 0.6449(5) 0.5534(4) 0.0266(9) Uani 1 1 d . . . . .
H9 H 0.750804 0.580833 0.522412 0.032 Uiso 1 1 calc R U . . .
C10 C 0.7705(5) 0.7130(5) 0.6567(4) 0.0213(8) Uani 1 1 d . . . . .
C11 C 1.0008(5) 0.5910(5) 0.6782(4) 0.0208(8) Uani 1 1 d . . . . .
C12 C 1.1168(5) 0.6390(5) 0.6535(4) 0.0238(8) Uani 1 1 d . . . . .
C13 C 1.2018(6) 0.5415(6) 0.6205(4) 0.0298(10) Uani 1 1 d . . . . .
H13 H 1.281650 0.574666 0.604556 0.036 Uiso 1 1 calc R U . . .
C14 C 1.1702(7) 0.3997(6) 0.6113(5) 0.0335(11) Uani 1 1 d . . . . .
H14 H 1.227015 0.336014 0.586932 0.040 Uiso 1 1 calc R U . . .
C15 C 1.0550(6) 0.3469(6) 0.6374(4) 0.0271(9) Uani 1 1 d . . . . .
C16 C 1.0228(7) 0.1990(6) 0.6307(5) 0.0351(12) Uani 1 1 d . . . . .
H16 H 1.078154 0.135127 0.604911 0.042 Uiso 1 1 calc R U . . .
C17 C 0.9141(8) 0.1475(6) 0.6605(5) 0.0391(12) Uani 1 1 d . . . . .
H17 H 0.892874 0.049069 0.653639 0.047 Uiso 1 1 calc R U . . .
C18 C 0.8337(7) 0.2411(7) 0.7014(5) 0.0348(10) Uani 1 1 d . . . . .
H18 H 0.761197 0.204528 0.725765 0.042 Uiso 1 1 calc R U . . .
C19 C 0.8590(6) 0.3853(6) 0.7065(4) 0.0283(9) Uani 1 1 d . . . . .
H19 H 0.802428 0.447089 0.732793 0.034 Uiso 1 1 calc R U . . .
C20 C 0.9689(5) 0.4425(5) 0.6728(4) 0.0232(8) Uani 1 1 d . . . . .
C21 C 1.1406(5) 0.7738(4) 0.8564(4) 0.0220(9) Uani 1 1 d . . . . .
H21A H 1.171925 0.823499 0.929353 0.026 Uiso 1 1 calc R U . . .
H21B H 1.170753 0.673490 0.869133 0.026 Uiso 1 1 calc R U . . .
C22 C 1.1519(5) 0.7941(5) 0.6614(4) 0.0252(9) Uani 1 1 d . . . . .
H22A H 1.223441 0.812433 0.625393 0.030 Uiso 1 1 calc R U . . .
H22B H 1.067824 0.849565 0.621033 0.030 Uiso 1 1 calc R U . . .
C23 C 1.2887(5) 0.9572(5) 0.8036(4) 0.0257(9) Uani 1 1 d . . . . .
C24 C 1.4012(6) 1.1219(6) 0.9567(5) 0.0353(12) Uani 1 1 d . . . . .
C25 C 1.5368(7) 1.1394(8) 0.9326(7) 0.0493(17) Uani 1 1 d . . . . .
H25A H 1.592365 1.052627 0.954033 0.074 Uiso 1 1 calc R U . . .
H25B H 1.588713 1.219784 0.975526 0.074 Uiso 1 1 calc R U . . .
H25C H 1.517212 1.157044 0.852452 0.074 Uiso 1 1 calc R U . . .
C26 C 1.2991(8) 1.2410(8) 0.9081(7) 0.0492(16) Uani 1 1 d . . . . .
H26A H 1.338741 1.331253 0.942497 0.074 Uiso 1 1 calc R U . . .
H26B H 1.211900 1.222710 0.923192 0.074 Uiso 1 1 calc R U . . .
H26C H 1.280598 1.246061 0.827037 0.074 Uiso 1 1 calc R U . . .
C27 C 1.4280(9) 1.1059(9) 1.0817(6) 0.0544(19) Uani 1 1 d . . . . .
H27A H 1.473785 1.191578 1.120489 0.082 Uiso 1 1 calc R U . . .
H27B H 1.488121 1.023457 1.109634 0.082 Uiso 1 1 calc R U . . .
H27C H 1.339335 1.092230 1.095555 0.082 Uiso 1 1 calc R U . . .

loop_
_atom_site_aniso_label
_atom_site_aniso_U_11
_atom_site_aniso_U_22
_atom_site_aniso_U_33
_atom_site_aniso_U_23
_atom_site_aniso_U_13
_atom_site_aniso_U_12
I1 0.0465(2) 0.0512(2) 0.03435(17) -0.02082(19) 0.01480(14) -0.0018(2)
O1 0.0335(16) 0.0275(19) 0.0384(17) -0.0029(16) 0.0139(14) -0.0054(15)
O2 0.0359(17) 0.026(2) 0.0295(15) -0.0066(14) 0.0038(13) -0.0080(16)
N1 0.0232(17) 0.0256(19) 0.0249(17) -0.0059(14) 0.0080(14) -0.0070(14)
C1 0.0206(18) 0.0204(18) 0.0250(18) -0.0003(15) 0.0094(15) -0.0001(14)
C2 0.0212(19) 0.023(2) 0.020(2) 0.0006(13) 0.0061(16) 0.0001(14)
C3 0.031(2) 0.024(2) 0.0204(18) -0.0015(15) 0.0104(16) -0.0017(17)
C4 0.029(2) 0.027(2) 0.030(2) 0.0013(17) 0.0140(18) 0.0065(17)
C5 0.025(2) 0.023(2) 0.029(2) 0.0003(17) 0.0124(17) 0.0003(16)
C6 0.021(2) 0.033(3) 0.045(3) 0.008(2) 0.0101(19) 0.0056(18)
C7 0.022(2) 0.039(3) 0.047(4) 0.006(2) 0.005(2) 0.002(2)
C8 0.028(2) 0.034(3) 0.033(2) 0.001(2) 0.0012(19) -0.005(2)
C9 0.024(2) 0.025(2) 0.028(2) -0.0005(17) 0.0043(16) -0.0011(16)
C10 0.0198(18) 0.0203(19) 0.0236(17) 0.0014(14) 0.0070(15) -0.0011(14)
C11 0.0207(19) 0.0193(19) 0.0210(18) -0.0042(14) 0.0045(15) -0.0010(15)
C12 0.024(2) 0.022(2) 0.027(2) -0.0036(16) 0.0091(17) 0.0001(16)
C13 0.025(2) 0.035(3) 0.031(2) -0.0065(18) 0.0115(18) 0.0020(17)
C14 0.038(3) 0.027(2) 0.037(3) -0.006(2) 0.015(2) 0.007(2)
C15 0.032(2) 0.023(2) 0.024(2) -0.0023(17) 0.0048(18) 0.0024(18)
C16 0.049(3) 0.020(2) 0.033(3) -0.0043(19) 0.010(2) 0.007(2)
C17 0.056(4) 0.021(2) 0.035(3) 0.0015(19) 0.007(2) 0.000(2)
C18 0.041(3) 0.025(2) 0.035(2) 0.002(3) 0.007(2) -0.004(2)
C19 0.029(2) 0.026(2) 0.028(2) 0.0022(17) 0.0072(18) -0.0017(18)
C20 0.024(2) 0.0203(19) 0.0213(19) -0.0012(15) 0.0014(16) 0.0008(15)
C21 0.0183(18) 0.023(2) 0.022(2) -0.0010(12) 0.0034(16) -0.0006(13)
C22 0.027(2) 0.025(2) 0.025(2) -0.0042(17) 0.0101(18) -0.0053(16)
C23 0.0196(18) 0.023(2) 0.033(2) -0.0047(16) 0.0067(16) -0.0002(14)
C24 0.029(2) 0.025(2) 0.043(3) -0.013(2) 0.000(2) -0.0016(18)
C25 0.034(3) 0.043(4) 0.064(4) -0.019(3) 0.006(3) -0.008(3)
C26 0.044(3) 0.029(3) 0.066(4) -0.011(4) 0.007(3) 0.009(3)
C27 0.052(4) 0.057(5) 0.044(4) -0.024(3) 0.002(3) -0.010(3)

loop_
_atom_type_symbol
_atom_type_description
_atom_type_scat_dispersion_real
_atom_type_scat_dispersion_imag
_atom_type_scat_source
C C 0.0033 0.0016 'International Tables Vol C Tables 4.2.6.8 and 6.1.1.4'
H H 0.0000 0.0000 'International Tables Vol C Tables 4.2.6.8 and 6.1.1.4'
I I -0.4742 1.8119 'International Tables Vol C Tables 4.2.6.8 and 6.1.1.4'
N N 0.0061 0.0033 'International Tables Vol C Tables 4.2.6.8 and 6.1.1.4'
O O 0.0106 0.0060 'International Tables Vol C Tables 4.2.6.8 and 6.1.1.4'

loop_
_geom_angle_atom_site_label_1
_geom_angle_atom_site_label_2
_geom_angle_atom_site_label_3
_geom_angle
_geom_angle_site_symmetry_1
_geom_angle_site_symmetry_3
_geom_angle_publ_flag
C23 O2 C24 120.2(4) . . ?
C23 N1 C21 125.1(4) . . ?
C23 N1 C22 117.3(4) . . ?
C21 N1 C22 116.5(4) . . ?
C2 C1 C10 121.4(4) . . ?
C2 C1 C11 117.9(4) . . ?
C10 C1 C11 120.7(4) . . ?
C1 C2 C3 118.3(4) . . ?
C1 C2 C21 118.9(4) . . ?
C3 C2 C21 122.8(4) . . ?
C4 C3 C2 121.9(4) . . ?
C4 C3 I1 116.1(4) . . ?
C2 C3 I1 122.0(4) . . ?
C3 C4 C5 120.0(4) . . ?
C4 C5 C6 120.8(5) . . ?
C4 C5 C10 119.8(4) . . ?
C6 C5 C10 119.4(5) . . ?
C7 C6 C5 120.8(5) . . ?
C6 C7 C8 120.0(5) . . ?
C9 C8 C7 120.7(6) . . ?
C8 C9 C10 120.9(5) . . ?
C9 C10 C1 123.6(4) . . ?
C9 C10 C5 118.1(4) . . ?
C1 C10 C5 118.2(4) . . ?
C12 C11 C20 120.1(4) . . ?
C12 C11 C1 118.5(4) . . ?
C20 C11 C1 121.3(4) . . ?
C11 C12 C13 120.0(5) . . ?
C11 C12 C22 120.2(4) . . ?
C13 C12 C22 119.9(4) . . ?
C14 C13 C12 120.7(5) . . ?
C13 C14 C15 121.0(5) . . ?
C14 C15 C20 119.5(5) . . ?
C14 C15 C16 121.5(5) . . ?
C20 C15 C16 118.9(5) . . ?
C17 C16 C15 121.3(5) . . ?
C16 C17 C18 119.7(5) . . ?
C19 C18 C17 120.7(6) . . ?
C18 C19 C20 120.7(5) . . ?
C19 C20 C15 118.4(5) . . ?
C19 C20 C11 122.8(5) . . ?
C15 C20 C11 118.7(5) . . ?
N1 C21 C2 110.4(4) . . ?
N1 C22 C12 110.9(4) . . ?
O1 C23 O2 125.3(5) . . ?
O1 C23 N1 123.4(5) . . ?
O2 C23 N1 111.2(4) . . ?
O2 C24 C25 111.4(5) . . ?
O2 C24 C26 109.0(5) . . ?
C25 C24 C26 112.7(6) . . ?
O2 C24 C27 101.2(5) . . ?
C25 C24 C27 110.6(6) . . ?
C26 C24 C27 111.3(6) . . ?

loop_
_geom_bond_atom_site_label_1
_geom_bond_atom_site_label_2
_geom_bond_distance
_geom_bond_site_symmetry_2
_geom_bond_publ_flag
I1 C3 2.105(5) . ?
O1 C23 1.217(6) . ?
O2 C23 1.347(6) . ?
O2 C24 1.483(6) . ?
N1 C23 1.366(6) . ?
N1 C21 1.473(6) . ?
N1 C22 1.478(7) . ?
C1 C2 1.385(7) . ?
C1 C10 1.429(6) . ?
C1 C11 1.495(6) . ?
C2 C3 1.422(7) . ?
C2 C21 1.520(6) . ?
C3 C4 1.375(7) . ?
C4 C5 1.406(7) . ?
C5 C6 1.429(7) . ?
C5 C10 1.430(7) . ?
C6 C7 1.357(10) . ?
C7 C8 1.420(9) . ?
C8 C9 1.370(7) . ?
C9 C10 1.420(7) . ?
C11 C12 1.389(7) . ?
C11 C20 1.432(6) . ?
C12 C13 1.412(7) . ?
C12 C22 1.500(7) . ?
C13 C14 1.371(9) . ?
C14 C15 1.405(9) . ?
C15 C20 1.424(7) . ?
C15 C16 1.427(8) . ?
C16 C17 1.366(10) . ?
C17 C18 1.410(10) . ?
C18 C19 1.380(8) . ?
C19 C20 1.424(8) . ?
C24 C25 1.514(10) . ?
C24 C26 1.516(9) . ?
C24 C27 1.520(10) . ?
